data_7003043
loop_
_publ_author_name
'Mishra, Shashank'
'Jeanneau, Erwann'
'Chermette, Henry'
'Daniele, St\'ephane'
'Hubert-Pfalzgraf, Liliane G.'

_publ_section_title
;
 Crystal-to-crystal transformations in heterometallic
 yttrium(iii)--copper(i) iodide derivatives in a confined solvent-free
 environment: Influence of solvated yttrium cations on the nuclearity
 and dimensionality of iodocuprate clusters
;
_journal_issue 5
_journal_name_full 'Dalton Transactions'
_journal_page_first 620
_journal_page_last 630
_journal_paper_doi 10.1039/b709338a
_journal_year 2008
_chemical_formula_moiety 'C12 H36 O8 S6 Y, Cu I3, I'
_chemical_formula_sum 'C12 H36 Cu I4 O8 S6 Y'
_chemical_formula_weight 1160.88
_space_group_IT_number 2
_symmetry_cell_setting triclinic
_symmetry_space_group_name_Hall '-P 1'
_symmetry_space_group_name_H-M 'P -1'
_atom_sites_solution_hydrogens geom
_atom_sites_solution_primary direct
_audit_creation_date 07-05-25
_audit_creation_method CRYSTALS_ver_12.84
_cell_angle_alpha 85.871(2)
_cell_angle_beta 82.713(2)
_cell_angle_gamma 84.847(2)
_cell_formula_units_Z 2
_cell_length_a 9.533(3)
_cell_length_b 11.655(4)
_cell_length_c 17.053(2)
_cell_measurement_reflns_used 8249
_cell_measurement_temperature 150
_cell_measurement_theta_max 27.878
_cell_measurement_theta_min 0.407
_cell_volume 1868.3(9)
_computing_cell_refinement 'DENZO/SCALEPACK (Otwinowski & Minor, 1997)'
_computing_data_collection 'COLLECT (Nonius, 1997-2001).'
_computing_data_reduction 'DENZO/SCALEPACK (Otwinowski & Minor, 1997)'
_computing_molecular_graphics 'CAMERON (Watkin et al., 1996)'
_computing_publication_material 'CRYSTALS (Betteridge et al., 2003)'
_computing_structure_refinement 'CRYSTALS (Betteridge et al., 2003)'
_computing_structure_solution 'SIR97 (Altomare et al., 1999)'
_diffrn_ambient_temperature 150
_diffrn_measured_fraction_theta_full 0.997
_diffrn_measured_fraction_theta_max 0.997
_diffrn_measurement_device_type 'Nonius KappaCCD'
_diffrn_measurement_method '\f & \w scans'
_diffrn_radiation_monochromator graphite
_diffrn_radiation_type 'Mo K\a'
_diffrn_radiation_wavelength 0.71069
_diffrn_reflns_av_R_equivalents 0.069
_diffrn_reflns_limit_h_max 12
_diffrn_reflns_limit_h_min -12
_diffrn_reflns_limit_k_max 15
_diffrn_reflns_limit_k_min -15
_diffrn_reflns_limit_l_max 22
_diffrn_reflns_limit_l_min -22
_diffrn_reflns_number 32008
_diffrn_reflns_theta_full 27.898
_diffrn_reflns_theta_max 27.898
_diffrn_reflns_theta_min 1.206
_diffrn_standards_number 0
_exptl_absorpt_coefficient_mu 5.782
_exptl_absorpt_correction_T_max 0.39
_exptl_absorpt_correction_T_min 0.22
_exptl_absorpt_correction_type refdelf
_exptl_absorpt_process_details 'DIFABS (Walker & Stuart, 1983)'
_exptl_crystal_colour colorless
_exptl_crystal_density_diffrn 2.063
_exptl_crystal_description block
_exptl_crystal_F_000 1096
_exptl_crystal_size_max 0.41
_exptl_crystal_size_mid 0.18
_exptl_crystal_size_min 0.16
_refine_diff_density_max 3.90
_refine_diff_density_min -1.80
_refine_ls_extinction_method None
_refine_ls_goodness_of_fit_ref 1.2056
_refine_ls_hydrogen_treatment constr
_refine_ls_matrix_type full
_refine_ls_number_parameters 289
_refine_ls_number_reflns 4963
_refine_ls_number_restraints 63
_refine_ls_R_factor_all 0.1049
_refine_ls_R_factor_gt 0.0626
_refine_ls_shift/su_max 0.000482
_refine_ls_structure_factor_coef F
_refine_ls_weighting_details
;
Method, part 1, Chebychev polynomial, (Watkin, 1994, Prince, 1982)
[weight] = 1.0/[A~0~*T~0~(x)+A~1~*T~1~(x) ... +A~n-1~]*T~n-1~(x)]
where A~i~ are the Chebychev coefficients listed below and x= Fcalc/Fmax
Method = Robust Weighting (Prince, 1982)
W = [weight] * [1-(deltaF/6*sigmaF)^2^]^2^
A~i~ are:
2.40 0.860 1.84
;
_refine_ls_weighting_scheme calc
_refine_ls_wR_factor_all 0.1035
_refine_ls_wR_factor_gt 0.0741
_refine_ls_wR_factor_ref 0.0741
_reflns_limit_h_max 12
_reflns_limit_h_min -12
_reflns_limit_k_max 15
_reflns_limit_k_min -15
_reflns_limit_l_max 22
_reflns_limit_l_min 0
_reflns_number_gt 4963
_reflns_number_total 8928
_reflns_threshold_expression I>3.0\s(I)
_oxford_refine_ls_scale 0.2184(6)
_cod_data_source_file b709338a.txt
_cod_data_source_block complex_4
_cod_depositor_comments
;
The following automatic conversions were performed:
'_symmetry_cell_setting' value 'Triclinic' changed to 'triclinic'
according to '/home/saulius/struct/CIF-dictionaries/cif_core.dic'
dictionary named 'cif_core.dic' version 2.4.1 from 2010-06-29.

Automatic conversion script
Id: cif_fix_enum 1527 2010-12-29 10:47:43Z saulius 
;
_cod_original_sg_symbol_H-M 'P -1 '
_cod_original_formula_sum 'C12 H36 Cu1 I4 O8 S6 Y1'
_cod_database_code 7003043

loop_
_symmetry_equiv_pos_as_xyz
x,y,z
-x,-y,-z

loop_
_atom_site_label
_atom_site_type_symbol
_atom_site_fract_x
_atom_site_fract_y
_atom_site_fract_z
_atom_site_U_iso_or_equiv
_atom_site_occupancy
_atom_site_adp_type
_atom_site_refinement_flags_posn
_atom_site_refinement_flags_adp
_atom_site_refinement_flags_occupancy
_atom_site_disorder_assembly
_atom_site_disorder_group
_atom_site_attached_hydrogens
I1 I -0.87470(11) 0.55985(8) 0.82843(5) 0.0467 1.0000 Uani . . . . . .
I4 I -0.69597(9) 0.28623(7) 0.56002(6) 0.0448 1.0000 Uani . . . . . .
I3 I -0.55261(10) 0.77724(9) 0.88899(5) 0.0467 1.0000 Uani . . . . . .
I2 I -0.77017(12) 0.86771(7) 0.67835(5) 0.0491 1.0000 Uani . . . . . .
Y1 Y -0.16928(10) 0.24080(8) 0.71844(6) 0.0210 1.0000 Uani D . . . . .
Cu1 Cu -0.73460(16) 0.73600(12) 0.80140(9) 0.0339 1.0000 Uani . . . . . .
S5 S -0.3843(3) 0.5011(2) 0.73359(15) 0.0293 1.0000 Uani . . . . . .
S6 S -0.1440(3) 0.3821(2) 0.52914(15) 0.0253 1.0000 Uani . . . . . .
S2 S -0.2372(3) -0.0071(3) 0.83951(19) 0.0379 1.0000 Uani . . . . . .
S4 S -0.2167(3) 0.3196(3) 0.91567(16) 0.0362 1.0000 Uani . . . . . .
S3 S -0.5428(5) 0.2545(5) 0.7883(3) 0.0680 1.0000 Uani . U . . . .
S1 S -0.2650(7) 0.0489(5) 0.5872(3) 0.0902 1.0000 Uani D U . . . .
O5 O -0.3025(8) 0.4084(7) 0.6841(4) 0.0317 1.0000 Uani . . . . . .
O4 O -0.1564(9) 0.3427(7) 0.8283(4) 0.0346 1.0000 Uani . . . . . .
O2 O -0.1355(9) 0.0867(8) 0.8154(5) 0.0406 1.0000 Uani . . . . . .
O6 O -0.1232(8) 0.2704(6) 0.5806(4) 0.0246 1.0000 Uani . . . . . .
O7 O 0.0153(8) 0.3732(7) 0.6950(5) 0.0321 1.0000 Uani . . . . . .
O3 O -0.3925(9) 0.2250(8) 0.7960(5) 0.0384 1.0000 Uani D . . . . .
O1 O -0.2668(10) 0.0930(8) 0.6684(5) 0.0450 1.0000 Uani D . . . . .
O8 O 0.0493(9) 0.1342(7) 0.6799(6) 0.0454 1.0000 Uani D . . . . .
C11 C -0.3123(13) 0.3790(10) 0.4964(7) 0.0334 1.0000 Uani . . . . . .
C6 C -0.625(2) 0.272(2) 0.8922(14) 0.0871 1.0000 Uani . U . . . .
C10 C -0.2691(19) 0.6119(12) 0.7282(10) 0.0559 1.0000 Uani . . . . . .
C12 C -0.0347(13) 0.3547(12) 0.4379(7) 0.0388 1.0000 Uani . . . . . .
C7 C -0.0657(15) 0.2827(12) 0.9656(7) 0.0435 1.0000 Uani . . . . . .
C8 C -0.2680(16) 0.4594(12) 0.9491(7) 0.0438 1.0000 Uani . . . . . .
C9 C -0.5066(15) 0.5664(13) 0.6688(9) 0.0465 1.0000 Uani . . . . . .
C5 C -0.613(3) 0.133(2) 0.7669(17) 0.0988 1.0000 Uani . U . . . .
C4 C -0.289(2) 0.007(2) 0.9421(13) 0.0812 1.0000 Uani . U . . . .
C3 C -0.128(3) -0.139(2) 0.8451(16) 0.0968 1.0000 Uani . U . . . .
H81 H -0.3403 0.4962 0.9194 0.0669 1.0000 Uiso R . . . . .
H82 H -0.3043 0.4534 1.0042 0.0669 1.0000 Uiso R . . . . .
H83 H -0.1877 0.5047 0.9418 0.0670 1.0000 Uiso R . . . . .
H71 H -0.0174 0.2121 0.9471 0.0640 1.0000 Uiso R . . . . .
H72 H -0.0938 0.2719 1.0215 0.0640 1.0000 Uiso R . . . . .
H73 H -0.0021 0.3432 0.9557 0.0640 1.0000 Uiso R . . . . .
H31 H -0.0784 -0.1542 0.7937 0.1510 1.0000 Uiso R . . . . .
H32 H -0.0606 -0.1317 0.8814 0.1510 1.0000 Uiso R . . . . .
H33 H -0.1853 -0.2015 0.8639 0.1510 1.0000 Uiso R . . . . .
H41 H -0.3335 0.0832 0.9509 0.1061 1.0000 Uiso R . . . . .
H42 H -0.2075 -0.0054 0.9700 0.1060 1.0000 Uiso R . . . . .
H43 H -0.3552 -0.0490 0.9617 0.1059 1.0000 Uiso R . . . . .
H121 H 0.0630 0.3404 0.4471 0.0580 1.0000 Uiso R . . . . .
H122 H -0.0433 0.4196 0.4002 0.0579 1.0000 Uiso R . . . . .
H123 H -0.0639 0.2875 0.4166 0.0579 1.0000 Uiso R . . . . .
H111 H -0.3847 0.3859 0.5407 0.0530 1.0000 Uiso R . . . . .
H112 H -0.3262 0.4418 0.4578 0.0530 1.0000 Uiso R . . . . .
H113 H -0.3156 0.3069 0.4731 0.0530 1.0000 Uiso R . . . . .
H101 H -0.1887 0.5842 0.7552 0.0829 1.0000 Uiso R . . . . .
H102 H -0.3171 0.6783 0.7531 0.0830 1.0000 Uiso R . . . . .
H103 H -0.2373 0.6325 0.6737 0.0831 1.0000 Uiso R . . . . .
H91 H -0.5727 0.5120 0.6609 0.0670 1.0000 Uiso R . . . . .
H92 H -0.5573 0.6335 0.6915 0.0670 1.0000 Uiso R . . . . .
H93 H -0.4552 0.5887 0.6189 0.0668 1.0000 Uiso R . . . . .
H61 H -0.5900 0.3380 0.9112 0.1230 1.0000 Uiso R . . . . .
H62 H -0.5995 0.2041 0.9246 0.1230 1.0000 Uiso R . . . . .
H63 H -0.7262 0.2822 0.8936 0.1230 1.0000 Uiso R . . . . .
H51 H -0.6118 0.1337 0.7104 0.1490 1.0000 Uiso R . . . . .
H52 H -0.5561 0.0658 0.7848 0.1490 1.0000 Uiso R . . . . .
H53 H -0.7086 0.1310 0.7923 0.1490 1.0000 Uiso R . . . . .
C1 C -0.118(2) -0.019(2) 0.5564(14) 0.1063 1.0000 Uani D U . . . .
C2 C -0.382(3) -0.055(2) 0.5988(14) 0.1076 1.0000 Uani D U . . . .
H11 H -0.0436 0.0372 0.5469 0.1250 1.0000 Uiso R . . . . .
H12 H -0.0909 -0.0810 0.5966 0.1250 1.0000 Uiso R . . . . .
H13 H -0.1274 -0.0542 0.5057 0.1250 1.0000 Uiso R . . . . .
H21 H -0.4790 -0.0223 0.6191 0.1286 1.0000 Uiso R . . . . .
H22 H -0.3480 -0.1163 0.6379 0.1286 1.0000 Uiso R . . . . .
H23 H -0.3844 -0.0895 0.5470 0.1286 1.0000 Uiso R . . . . .

loop_
_atom_site_aniso_label
_atom_site_aniso_U_11
_atom_site_aniso_U_22
_atom_site_aniso_U_33
_atom_site_aniso_U_23
_atom_site_aniso_U_13
_atom_site_aniso_U_12
I1 0.0599(6) 0.0466(5) 0.0381(4) -0.0036(3) -0.0075(4) -0.0259(4)
I4 0.0295(4) 0.0400(4) 0.0629(5) -0.0063(4) 0.0085(3) -0.0086(3)
I3 0.0414(5) 0.0658(6) 0.0359(4) -0.0051(4) -0.0031(3) -0.0211(4)
I2 0.0709(6) 0.0276(4) 0.0471(5) -0.0019(3) -0.0150(4) 0.0167(4)
Y1 0.0203(4) 0.0198(4) 0.0226(4) 0.0036(3) -0.0053(3) 0.0005(3)
Cu1 0.0333(7) 0.0310(7) 0.0369(7) -0.0031(6) -0.0032(6) -0.0006(6)
S5 0.0297(13) 0.0296(13) 0.0249(12) 0.0037(10) 0.0003(10) 0.0084(10)
S6 0.0277(12) 0.0232(12) 0.0255(11) 0.0060(9) -0.0081(9) -0.0040(10)
S2 0.0372(15) 0.0327(15) 0.0416(15) 0.0110(12) -0.0045(12) -0.0031(12)
S4 0.0437(16) 0.0434(16) 0.0227(12) -0.0010(11) -0.0022(11) -0.0145(13)
S3 0.053(2) 0.085(3) 0.066(2) 0.002(2) -0.0057(19) -0.014(2)
S1 0.108(4) 0.096(3) 0.071(3) -0.045(2) 0.028(3) -0.055(3)
O5 0.032(4) 0.033(4) 0.028(4) 0.000(3) -0.012(3) 0.018(3)
O4 0.046(5) 0.036(4) 0.024(4) -0.004(3) -0.005(3) -0.014(4)
O2 0.030(4) 0.047(5) 0.043(5) 0.022(4) -0.006(3) -0.007(4)
O6 0.023(3) 0.020(3) 0.028(3) 0.006(3) -0.005(3) 0.008(3)
O7 0.031(4) 0.035(4) 0.031(4) -0.004(3) 0.001(3) -0.011(3)
O3 0.026(4) 0.044(5) 0.045(5) -0.009(4) -0.003(3) -0.001(3)
O1 0.060(6) 0.038(5) 0.040(5) -0.009(4) 0.008(4) -0.029(4)
O8 0.032(5) 0.032(4) 0.064(6) 0.013(4) 0.009(4) 0.013(4)
C11 0.033(6) 0.031(6) 0.039(6) 0.000(5) -0.017(5) 0.000(5)
C6 0.054(8) 0.116(10) 0.092(9) -0.026(8) 0.001(7) -0.013(8)
C10 0.070(10) 0.034(7) 0.060(9) -0.013(6) 0.013(8) -0.012(7)
C12 0.032(6) 0.051(7) 0.033(6) 0.009(5) -0.001(5) -0.008(5)
C7 0.051(8) 0.046(7) 0.032(6) 0.005(5) -0.017(5) 0.017(6)
C8 0.060(8) 0.047(7) 0.024(5) -0.003(5) -0.003(5) -0.007(6)
C9 0.035(7) 0.049(8) 0.052(8) -0.001(6) -0.005(6) 0.016(6)
C5 0.067(8) 0.115(10) 0.114(10) -0.019(9) -0.005(8) -0.008(8)
C4 0.072(9) 0.094(10) 0.076(9) -0.015(8) 0.015(8) -0.027(8)
C3 0.071(7) 0.111(9) 0.106(8) -0.019(7) 0.008(6) -0.010(6)
C1 0.078(8) 0.119(10) 0.119(10) -0.022(9) 0.002(8) -0.003(8)
C2 0.084(8) 0.127(10) 0.113(10) -0.033(9) 0.001(8) -0.013(8)

loop_
_atom_type_symbol
_atom_type_scat_dispersion_real
_atom_type_scat_dispersion_imag
_atom_type_scat_Cromer_Mann_a1
_atom_type_scat_Cromer_Mann_b1
_atom_type_scat_Cromer_Mann_a2
_atom_type_scat_Cromer_Mann_b2
_atom_type_scat_Cromer_Mann_a3
_atom_type_scat_Cromer_Mann_b3
_atom_type_scat_Cromer_Mann_a4
_atom_type_scat_Cromer_Mann_b4
_atom_type_scat_Cromer_Mann_c
_atom_type_scat_source
C 0.0033 0.0016 2.3100 20.8439 1.0200 10.2075 1.5886 0.5687 0.8650 51.6512 0.2156 'International Tables Vol C 4.2.6.8 and 6.1.1.4'
H 0.0000 0.0000 0.4930 10.5109 0.3229 26.1257 0.1402 3.1424 0.0408 57.7998 0.0030 'International Tables Vol C 4.2.6.8 and 6.1.1.4'
O 0.0106 0.0060 3.0485 13.2771 2.2868 5.7011 1.5463 0.3239 0.8670 32.9089 0.2508 'International Tables Vol C 4.2.6.8 and 6.1.1.4'
S 0.1246 0.1234 6.9053 1.4679 5.2034 22.2151 1.4379 0.2536 1.5863 56.1720 0.8669 'International Tables Vol C 4.2.6.8 and 6.1.1.4'
Cu 0.3201 1.2651 13.3380 3.5828 7.1676 0.2470 5.6158 11.3966 1.6735 64.8126 1.1910 'International Tables Vol C 4.2.6.8 and 6.1.1.4'
Y -2.7962 3.5667 17.7760 1.4029 10.2946 12.8006 5.7263 0.1256 3.2659 104.3540 1.9121 'International Tables Vol C 4.2.6.8 and 6.1.1.4'
I -0.4742 1.8119 20.1472 4.3470 18.9949 0.3814 7.5138 27.7660 2.2735 66.8776 4.0712 'International Tables Vol C 4.2.6.8 and 6.1.1.4'

loop_
_geom_angle_atom_site_label_1
_geom_angle_site_symmetry_1
_geom_angle_atom_site_label_2
_geom_angle_site_symmetry_2
_geom_angle_atom_site_label_3
_geom_angle_site_symmetry_3
_geom_angle
_geom_angle_publ_flag
S2 . Y1 . O5 . 134.8(2) yes
S2 . Y1 . O4 . 90.6(2) yes
O5 . Y1 . O4 . 80.8(3) yes
S2 . Y1 . O2 . 21.0(2) yes
O5 . Y1 . O2 . 146.8(3) yes
O4 . Y1 . O2 . 79.3(3) yes
S2 . Y1 . O6 . 131.56(18) yes
O5 . Y1 . O6 . 73.6(3) yes
O4 . Y1 . O6 . 137.3(3) yes
O2 . Y1 . O6 . 137.1(3) yes
S2 . Y1 . O7 . 136.9(2) yes
O5 . Y1 . O7 . 80.1(3) yes
O4 . Y1 . O7 . 68.1(3) yes
O2 . Y1 . O7 . 115.9(3) yes
O6 . Y1 . O7 . 74.2(3) yes
S2 . Y1 . O3 . 59.2(2) yes
O5 . Y1 . O3 . 75.7(3) yes
O4 . Y1 . O3 . 75.5(3) yes
O2 . Y1 . O3 . 73.7(3) yes
O6 . Y1 . O3 . 127.8(3) yes
S2 . Y1 . O1 . 60.8(2) yes
O5 . Y1 . O1 . 106.3(3) yes
O4 . Y1 . O1 . 146.5(3) yes
O2 . Y1 . O1 . 77.7(3) yes
O6 . Y1 . O1 . 74.8(3) yes
S2 . Y1 . O8 . 83.3(2) yes
O5 . Y1 . O8 . 141.2(3) yes
O4 . Y1 . O8 . 111.2(3) yes
O2 . Y1 . O8 . 71.5(3) yes
O6 . Y1 . O8 . 73.5(3) yes
O7 . Y1 . O3 . 138.9(3) yes
O7 . Y1 . O1 . 144.9(3) yes
O3 . Y1 . O1 . 74.7(3) yes
O7 . Y1 . O8 . 71.6(3) yes
O3 . Y1 . O8 . 142.3(3) yes
O1 . Y1 . O8 . 84.1(4) yes
I2 . Cu1 . I1 . 118.61(7) yes
I2 . Cu1 . I3 . 119.73(7) yes
I1 . Cu1 . I3 . 121.58(7) yes
O5 . S5 . C10 . 104.7(6) yes
O5 . S5 . C9 . 102.3(6) yes
C10 . S5 . C9 . 99.2(8) yes
O6 . S6 . C11 . 105.4(5) yes
O6 . S6 . C12 . 104.1(5) yes
C11 . S6 . C12 . 98.9(6) yes
Y1 . S2 . O2 . 34.0(3) yes
Y1 . S2 . C4 . 118.6(8) yes
O2 . S2 . C4 . 104.5(8) yes
Y1 . S2 . C3 . 127.7(8) yes
O2 . S2 . C3 . 105.6(9) yes
C4 . S2 . C3 . 98.9(13) yes
O4 . S4 . C7 . 104.7(6) yes
O4 . S4 . C8 . 103.7(5) yes
C7 . S4 . C8 . 100.2(7) yes
O3 . S3 . C6 . 103.5(9) yes
O3 . S3 . C5 . 107.7(10) yes
C6 . S3 . C5 . 101.3(12) yes
O1 . S1 . C1 . 113.1(8) yes
O1 . S1 . C2 . 105.6(7) yes
C1 . S1 . C2 . 103.4(8) yes
Y1 . O5 . S5 . 131.9(4) yes
Y1 . O4 . S4 . 130.5(4) yes
Y1 . O2 . S2 . 125.1(5) yes
Y1 . O6 . S6 . 128.7(4) yes
Y1 . O3 . S3 . 138.4(6) yes
Y1 . O1 . S1 . 135.2(5) yes
S6 . C11 . H111 . 109.3 no
S6 . C11 . H112 . 109.4 no
H111 . C11 . H112 . 109.9 no
S6 . C11 . H113 . 108.6 no
H111 . C11 . H113 . 109.7 no
H112 . C11 . H113 . 109.9 no
S3 . C6 . H61 . 108.5 no
S3 . C6 . H62 . 109.6 no
H61 . C6 . H62 . 109.7 no
S3 . C6 . H63 . 109.4 no
H61 . C6 . H63 . 109.9 no
H62 . C6 . H63 . 109.6 no
S5 . C10 . H101 . 108.5 no
S5 . C10 . H102 . 110.0 no
H101 . C10 . H102 . 109.5 no
S5 . C10 . H103 . 109.5 no
H101 . C10 . H103 . 109.5 no
H102 . C10 . H103 . 109.7 no
S6 . C12 . H121 . 109.9 no
S6 . C12 . H122 . 110.7 no
H121 . C12 . H122 . 109.0 no
S6 . C12 . H123 . 109.0 no
H121 . C12 . H123 . 108.9 no
H122 . C12 . H123 . 109.2 no
S4 . C7 . H71 . 109.8 no
S4 . C7 . H72 . 110.1 no
H71 . C7 . H72 . 108.5 no
S4 . C7 . H73 . 109.8 no
H71 . C7 . H73 . 109.2 no
H72 . C7 . H73 . 109.4 no
S4 . C8 . H81 . 109.5 no
S4 . C8 . H82 . 109.5 no
H81 . C8 . H82 . 109.3 no
S4 . C8 . H83 . 109.8 no
H81 . C8 . H83 . 109.2 no
H82 . C8 . H83 . 109.5 no
S5 . C9 . H91 . 109.6 no
S5 . C9 . H92 . 109.9 no
H91 . C9 . H92 . 109.5 no
S5 . C9 . H93 . 109.2 no
H91 . C9 . H93 . 109.3 no
H92 . C9 . H93 . 109.4 no
S3 . C5 . H51 . 108.0 no
S3 . C5 . H52 . 109.8 no
H51 . C5 . H52 . 109.6 no
S3 . C5 . H53 . 110.0 no
H51 . C5 . H53 . 109.6 no
H52 . C5 . H53 . 109.7 no
S2 . C4 . H41 . 110.1 no
S2 . C4 . H42 . 109.7 no
H41 . C4 . H42 . 109.2 no
S2 . C4 . H43 . 109.5 no
H41 . C4 . H43 . 109.2 no
H42 . C4 . H43 . 109.2 no
S2 . C3 . H31 . 110.0 no
S2 . C3 . H32 . 108.4 no
H31 . C3 . H32 . 109.4 no
S2 . C3 . H33 . 110.0 no
H31 . C3 . H33 . 109.7 no
H32 . C3 . H33 . 109.4 no
S1 . C1 . H11 . 108.4 no
S1 . C1 . H12 . 110.6 no
H11 . C1 . H12 . 109.5 no
S1 . C1 . H13 . 109.4 no
H11 . C1 . H13 . 109.5 no
H12 . C1 . H13 . 109.5 no
S1 . C2 . H21 . 110.7 no
S1 . C2 . H22 . 107.8 no
H21 . C2 . H22 . 109.5 no
S1 . C2 . H23 . 109.9 no
H21 . C2 . H23 . 109.5 no
H22 . C2 . H23 . 109.5 no

loop_
_geom_bond_atom_site_label_1
_geom_bond_site_symmetry_1
_geom_bond_atom_site_label_2
_geom_bond_site_symmetry_2
_geom_bond_distance
_geom_bond_publ_flag
I1 . Cu1 . 2.5320(18) yes
I3 . Cu1 . 2.5264(18) yes
I2 . Cu1 . 2.5490(18) yes
Y1 . S2 . 3.488(3) yes
Y1 . O5 . 2.313(7) yes
Y1 . O4 . 2.311(7) yes
Y1 . O2 . 2.381(8) yes
Y1 . O6 . 2.343(7) yes
Y1 . O7 . 2.420(7) yes
Y1 . O3 . 2.373(8) yes
Y1 . O1 . 2.294(8) yes
Y1 . O8 . 2.371(8) yes
S5 . O5 . 1.517(8) yes
S5 . C10 . 1.759(15) yes
S5 . C9 . 1.790(14) yes
S6 . O6 . 1.528(7) yes
S6 . C11 . 1.769(11) yes
S6 . C12 . 1.792(12) yes
S2 . O2 . 1.526(9) yes
S2 . C4 . 1.77(2) yes
S2 . C3 . 1.78(3) yes
S4 . O4 . 1.541(8) yes
S4 . C7 . 1.768(13) yes
S4 . C8 . 1.772(14) yes
S3 . O3 . 1.463(10) yes
S3 . C6 . 1.86(2) yes
S3 . C5 . 1.70(3) yes
S1 . O1 . 1.508(9) yes
S1 . C1 . 1.59(2) yes
S1 . C2 . 1.70(2) yes
C11 . H111 . 0.959 no
C11 . H112 . 0.960 no
C11 . H113 . 0.960 no
C6 . H61 . 0.961 no
C6 . H62 . 0.959 no
C6 . H63 . 0.961 no
C10 . H101 . 0.962 no
C10 . H102 . 0.960 no
C10 . H103 . 0.960 no
C12 . H121 . 0.962 no
C12 . H122 . 0.961 no
C12 . H123 . 0.963 no
C7 . H71 . 0.961 no
C7 . H72 . 0.959 no
C7 . H73 . 0.962 no
C8 . H81 . 0.960 no
C8 . H82 . 0.960 no
C8 . H83 . 0.958 no
C9 . H91 . 0.961 no
C9 . H92 . 0.961 no
C9 . H93 . 0.957 no
C5 . H51 . 0.962 no
C5 . H52 . 0.961 no
C5 . H53 . 0.963 no
C4 . H41 . 0.961 no
C4 . H42 . 0.958 no
C4 . H43 . 0.962 no
C3 . H31 . 0.961 no
C3 . H32 . 0.960 no
C3 . H33 . 0.962 no
C1 . H11 . 1.000 no
C1 . H12 . 1.000 no
C1 . H13 . 1.000 no
C2 . H21 . 1.000 no
C2 . H22 . 1.000 no
C2 . H23 . 1.000 no
